data_7054102
loop_
_publ_author_name
'Hancock, Stuart L.'
'Jones, Matthew D.'
'Langridge, Conrad J.'
'Mahon, Mary F.'

_publ_section_title
;
 Al(iii)--homopiperazine complexes and their exploitation for the
 production of polyesters
;
_journal_issue 9
_journal_name_full 'New Journal of Chemistry'
_journal_page_first 1891
_journal_paper_doi 10.1039/c2nj40300e
_journal_volume 36
_journal_year 2012
_chemical_formula_sum 'C35 H49 Al N2 O2'
_chemical_formula_weight 556.74
_chemical_name_systematic
;
?
;
_space_group_IT_number 15
_symmetry_cell_setting monoclinic
_symmetry_space_group_name_Hall '-C 2yc'
_symmetry_space_group_name_H-M 'C 1 2/c 1'
_atom_sites_solution_hydrogens geom
_atom_sites_solution_primary direct
_atom_sites_solution_secondary difmap
_audit_creation_method SHELXL-97
_cell_angle_alpha 90.00
_cell_angle_beta 114.289(5)
_cell_angle_gamma 90.00
_cell_formula_units_Z 8
_cell_length_a 32.935(3)
_cell_length_b 7.0560(10)
_cell_length_c 31.375(4)
_cell_measurement_reflns_used 118414
_cell_measurement_temperature 150(2)
_cell_measurement_theta_max 25.03
_cell_measurement_theta_min 3.51
_cell_volume 6645.8(14)
_computing_cell_refinement 'HKL Scalepack (Otwinski & Minor, 1997)'
_computing_data_collection 'Collect (Nonius BV, 1997-2000)'
_computing_data_reduction 'HKL Denzo & Scalepack (Otwinski & Minor 1997)'
_computing_molecular_graphics 'Ortep-3 for Windows (Farrugia, 1997)'
_computing_publication_material 'WinGX publication routines (Farrugia, 1999)'
_computing_structure_refinement 'SHELXL-97 (Sheldrick, 1997)'
_computing_structure_solution
;
SIR97- Altomare A., Burla M.C., Camalli M., Cascarano G.L., Giacovazzo C. ,
Guagliardi A., Moliterni A.G.G., Polidori G.,Spagna R.
(1999) J. Appl. Cryst. 32, 115-119.
;
_diffrn_ambient_temperature 150(2)
_diffrn_measured_fraction_theta_full 0.985
_diffrn_measured_fraction_theta_max 0.985
_diffrn_measurement_device_type 'nonius kappa ccd'
_diffrn_measurement_method ccd
_diffrn_radiation_monochromator graphite
_diffrn_radiation_source 'fine-focus sealed tube'
_diffrn_radiation_type MoK\a
_diffrn_radiation_wavelength 0.71073
_diffrn_reflns_av_R_equivalents 0.1342
_diffrn_reflns_av_sigmaI/netI 0.1149
_diffrn_reflns_limit_h_max 38
_diffrn_reflns_limit_h_min -38
_diffrn_reflns_limit_k_max 8
_diffrn_reflns_limit_k_min -8
_diffrn_reflns_limit_l_max 37
_diffrn_reflns_limit_l_min -35
_diffrn_reflns_number 24788
_diffrn_reflns_theta_full 24.98
_diffrn_reflns_theta_max 24.98
_diffrn_reflns_theta_min 3.53
_exptl_absorpt_coefficient_mu 0.092
_exptl_absorpt_correction_type none
_exptl_crystal_colour colourless
_exptl_crystal_density_diffrn 1.113
_exptl_crystal_density_method 'not measured'
_exptl_crystal_description block
_exptl_crystal_F_000 2416
_exptl_crystal_size_max 0.10
_exptl_crystal_size_mid 0.10
_exptl_crystal_size_min 0.10
_refine_diff_density_max 0.643
_refine_diff_density_min -0.333
_refine_diff_density_rms 0.073
_refine_ls_extinction_coef 0.0046(8)
_refine_ls_extinction_expression Fc^*^=kFc[1+0.001xFc^2^\l^3^/sin(2\q)]^-1/4^
_refine_ls_extinction_method SHELXL
_refine_ls_goodness_of_fit_ref 1.077
_refine_ls_hydrogen_treatment constr
_refine_ls_matrix_type full
_refine_ls_number_parameters 395
_refine_ls_number_reflns 5755
_refine_ls_number_restraints 10
_refine_ls_restrained_S_all 1.085
_refine_ls_R_factor_all 0.1818
_refine_ls_R_factor_gt 0.1154
_refine_ls_shift/su_max 0.000
_refine_ls_shift/su_mean 0.000
_refine_ls_structure_factor_coef Fsqd
_refine_ls_weighting_details 'calc w=1/[\s^2^(Fo^2^)+(0.1082P)^2^+33.2978P] where P=(Fo^2^+2Fc^2^)/3'
_refine_ls_weighting_scheme calc
_refine_ls_wR_factor_gt 0.2713
_refine_ls_wR_factor_ref 0.3088
_reflns_number_gt 3246
_reflns_number_total 5755
_reflns_threshold_expression >2sigma(I)
_cod_data_source_file c2nj40300e.txt
_cod_data_source_block Al(5)Me
_cod_depositor_comments
;
The following automatic conversions were performed:

'_symmetry_cell_setting' value 'Monoclinic' changed to 'monoclinic'
according to
/usr/data/users/saulius/automatic-downloads/retrospective/RSC/lib/dictionaries/cif_core.dic
dictionary named 'cif_core.dic' version 2.4.2 from 2011-04-26.

Automatic conversion script
Id: cif_fix_values 2281 2013-09-26 08:29:07Z andrius 
;
_cod_original_sg_symbol_H-M C2/c
_cod_database_code 7054102

loop_
_symmetry_equiv_pos_as_xyz
'x, y, z'
'-x, y, -z+1/2'
'x+1/2, y+1/2, z'
'-x+1/2, y+1/2, -z+1/2'
'-x, -y, -z'
'x, -y, z-1/2'
'-x+1/2, -y+1/2, -z'
'x+1/2, -y+1/2, z-1/2'

loop_
_atom_site_label
_atom_site_type_symbol
_atom_site_fract_x
_atom_site_fract_y
_atom_site_fract_z
_atom_site_U_iso_or_equiv
_atom_site_adp_type
_atom_site_occupancy
_atom_site_symmetry_multiplicity
_atom_site_calc_flag
_atom_site_refinement_flags
_atom_site_disorder_assembly
_atom_site_disorder_group
Al Al 0.17905(6) 0.0263(2) 0.62662(6) 0.0478(6) Uani 1 1 d . . .
O1 O 0.16154(13) -0.1107(5) 0.57423(12) 0.0520(11) Uani 1 1 d . . .
N1 N 0.14823(14) 0.2636(6) 0.58503(14) 0.0424(11) Uiso 1 1 d . . .
C1 C 0.1410(2) -0.0182(10) 0.6602(2) 0.0649(18) Uani 1 1 d . . .
H1A H 0.1332 -0.1529 0.6584 0.097 Uiso 1 1 calc R . .
H1B H 0.1137 0.0572 0.6458 0.097 Uiso 1 1 calc R . .
H1C H 0.1570 0.0190 0.6930 0.097 Uiso 1 1 calc R . .
O2 O 0.22747(13) -0.1210(5) 0.65320(15) 0.0645(13) Uani 1 1 d . . .
N2 N 0.21779(15) 0.2607(6) 0.66158(15) 0.0451(11) Uani 1 1 d . . .
C2 C 0.13571(19) -0.0797(8) 0.5284(2) 0.0487(15) Uani 1 1 d . A .
C3 C 0.1377(2) -0.1990(8) 0.4943(2) 0.0568(16) Uani 1 1 d . . .
H3 H 0.1580 -0.3023 0.5032 0.068 Uiso 1 1 calc R . .
C4 C 0.1106(2) -0.1703(9) 0.4473(2) 0.0612(17) Uani 1 1 d . A .
H4 H 0.1120 -0.2573 0.4249 0.073 Uiso 1 1 calc R . .
C5 C 0.0815(2) -0.0181(9) 0.4322(2) 0.0627(18) Uani 1 1 d . . .
C6 C 0.0802(2) 0.1010(9) 0.4664(2) 0.0575(17) Uani 1 1 d . A .
H6 H 0.0608 0.2073 0.4570 0.069 Uiso 1 1 calc R . .
C7 C 0.10568(19) 0.0741(8) 0.51393(19) 0.0473(14) Uani 1 1 d . . .
C8 C 0.0478(7) 0.008(3) 0.3832(9) 0.090(9) Uani 0.60 1 d PD A 1
C9 C 0.0508(6) 0.215(3) 0.3681(4) 0.064(7) Uani 0.60 1 d PD A 1
H9A H 0.0420 0.3021 0.3871 0.096 Uiso 0.60 1 calc PR A 1
H9B H 0.0308 0.2310 0.3350 0.096 Uiso 0.60 1 calc PR A 1
H9C H 0.0814 0.2425 0.3726 0.096 Uiso 0.60 1 calc PR A 1
C10 C -0.0020(5) -0.005(2) 0.3737(5) 0.081(5) Uani 0.60 1 d PD A 1
H10A H -0.0087 -0.1333 0.3810 0.122 Uiso 0.60 1 calc PR A 1
H10B H -0.0203 0.0228 0.3407 0.122 Uiso 0.60 1 calc PR A 1
H10C H -0.0086 0.0868 0.3934 0.122 Uiso 0.60 1 calc PR A 1
C11 C 0.0539(7) -0.121(3) 0.3470(6) 0.108(7) Uani 0.60 1 d PD A 1
H11A H 0.0843 -0.1070 0.3491 0.162 Uiso 0.60 1 calc PR A 1
H11B H 0.0325 -0.0853 0.3156 0.162 Uiso 0.60 1 calc PR A 1
H11C H 0.0489 -0.2531 0.3532 0.162 Uiso 0.60 1 calc PR A 1
C8A C 0.0560(9) 0.026(4) 0.3770(11) 0.059(9) Uani 0.40 1 d PD A 2
C9A C 0.0512(17) 0.241(4) 0.3652(16) 0.14(2) Uani 0.40 1 d PD A 2
H9A1 H 0.0412 0.2580 0.3314 0.210 Uiso 0.40 1 calc PR A 2
H9A2 H 0.0800 0.3037 0.3816 0.210 Uiso 0.40 1 calc PR A 2
H9A3 H 0.0292 0.2965 0.3751 0.210 Uiso 0.40 1 calc PR A 2
C10A C 0.0188(12) -0.124(5) 0.3659(10) 0.150(17) Uani 0.40 1 d PD A 2
H10D H -0.0007 -0.0887 0.3813 0.225 Uiso 0.40 1 calc PR A 2
H10E H 0.0322 -0.2482 0.3773 0.225 Uiso 0.40 1 calc PR A 2
H10F H 0.0012 -0.1303 0.3320 0.225 Uiso 0.40 1 calc PR A 2
C11A C 0.0845(10) -0.050(4) 0.3516(8) 0.110(11) Uani 0.40 1 d PD A 2
H11D H 0.0828 -0.1883 0.3500 0.165 Uiso 0.40 1 calc PR A 2
H11E H 0.1156 -0.0107 0.3689 0.165 Uiso 0.40 1 calc PR A 2
H11F H 0.0731 0.0024 0.3198 0.165 Uiso 0.40 1 calc PR A 2
C12 C 0.1032(2) 0.2090(8) 0.5496(2) 0.0553(16) Uani 1 1 d . A .
H12A H 0.0871 0.3245 0.5335 0.066 Uiso 1 1 calc R . .
H12B H 0.0861 0.1496 0.5656 0.066 Uiso 1 1 calc R . .
C13 C 0.1437(2) 0.4091(9) 0.6169(2) 0.0558(16) Uani 1 1 d . . .
H13A H 0.1172 0.3811 0.6232 0.067 Uiso 1 1 calc R . .
H13B H 0.1396 0.5355 0.6020 0.067 Uiso 1 1 calc R . .
C14 C 0.1864(2) 0.4088(8) 0.6636(2) 0.0552(16) Uani 1 1 d . . .
H14A H 0.2009 0.5347 0.6685 0.066 Uiso 1 1 calc R . .
H14B H 0.1783 0.3829 0.6901 0.066 Uiso 1 1 calc R . .
C15 C 0.1749(2) 0.3384(8) 0.56021(19) 0.0511(15) Uani 1 1 d . . .
H15A H 0.1560 0.4238 0.5348 0.061 Uiso 1 1 calc R . .
H15B H 0.1841 0.2313 0.5458 0.061 Uiso 1 1 calc R . .
C16 C 0.2162(2) 0.4460(8) 0.5924(2) 0.0544(16) Uani 1 1 d . . .
H16A H 0.2071 0.5664 0.6020 0.065 Uiso 1 1 calc R . .
H16B H 0.2346 0.4775 0.5750 0.065 Uiso 1 1 calc R . .
C17 C 0.24426(19) 0.3317(8) 0.6358(2) 0.0500(15) Uani 1 1 d . . .
H17A H 0.2576 0.2223 0.6264 0.060 Uiso 1 1 calc R . .
H17B H 0.2689 0.4120 0.6571 0.060 Uiso 1 1 calc R . .
C18 C 0.24859(19) 0.2069(8) 0.71037(18) 0.0503(15) Uani 1 1 d . . .
H18A H 0.2315 0.1451 0.7261 0.060 Uiso 1 1 calc R . .
H18B H 0.2628 0.3222 0.7283 0.060 Uiso 1 1 calc R . .
C19 C 0.2843(2) 0.0721(8) 0.70948(19) 0.0523(15) Uani 1 1 d . . .
C20 C 0.3299(2) 0.1059(9) 0.73514(19) 0.0527(16) Uani 1 1 d . . .
H20 H 0.3385 0.2150 0.7546 0.063 Uiso 1 1 calc R . .
C21 C 0.3624(2) -0.0091(9) 0.7337(2) 0.0535(15) Uani 1 1 d . . .
C22 C 0.3489(2) -0.1656(10) 0.7042(2) 0.0639(18) Uani 1 1 d . . .
H22 H 0.3706 -0.2486 0.7020 0.077 Uiso 1 1 calc R . .
C23 C 0.3039(2) -0.2021(9) 0.6780(2) 0.0657(19) Uani 1 1 d . . .
H23 H 0.2956 -0.3105 0.6583 0.079 Uiso 1 1 calc R . .
C24 C 0.2712(2) -0.0847(8) 0.6798(2) 0.0570(17) Uani 1 1 d . . .
C25 C 0.4119(2) 0.0370(10) 0.7619(2) 0.0599(17) Uani 1 1 d . . .
C26 C 0.4207(3) 0.2434(13) 0.7522(3) 0.102(3) Uani 1 1 d . . .
H26A H 0.4032 0.3292 0.7627 0.152 Uiso 1 1 calc R . .
H26B H 0.4120 0.2605 0.7185 0.152 Uiso 1 1 calc R . .
H26C H 0.4525 0.2720 0.7691 0.152 Uiso 1 1 calc R . .
C27 C 0.4234(2) 0.0160(11) 0.8132(2) 0.071(2) Uani 1 1 d . . .
H27A H 0.4042 0.0990 0.8220 0.107 Uiso 1 1 calc R . .
H27B H 0.4546 0.0512 0.8312 0.107 Uiso 1 1 calc R . .
H27C H 0.4189 -0.1159 0.8200 0.107 Uiso 1 1 calc R . .
C28 C 0.4423(2) -0.0883(15) 0.7493(3) 0.108(3) Uani 1 1 d . . .
H28A H 0.4733 -0.0486 0.7670 0.163 Uiso 1 1 calc R . .
H28B H 0.4348 -0.0775 0.7157 0.163 Uiso 1 1 calc R . .
H28C H 0.4388 -0.2202 0.7569 0.163 Uiso 1 1 calc R . .
C29 C 0.0451(5) -0.215(2) 0.5636(5) 0.082(4) Uani 0.50 1 d PD B 1
H29A H 0.0764 -0.2048 0.5688 0.122 Uiso 0.50 1 calc PR . .
H29B H 0.0431 -0.2410 0.5934 0.122 Uiso 0.50 1 calc PR . .
H29C H 0.0298 -0.0954 0.5506 0.122 Uiso 0.50 1 calc PR . .
C30 C 0.0239(3) -0.3693(13) 0.5307(3) 0.102(3) Uani 1 1 d D . .
C31 C 0.0194(4) -0.3514(15) 0.4854(4) 0.111(3) Uani 1 1 d . B .
H31 H 0.0322 -0.2475 0.4760 0.133 Uiso 1 1 calc R . .
C32 C -0.0038(4) -0.4854(16) 0.4548(4) 0.110(4) Uani 1 1 d . . .
H32 H -0.0066 -0.4816 0.4234 0.132 Uiso 1 1 calc R B .
C41 C 0.2719(5) 0.185(2) 0.5262(5) 0.130(7) Uiso 0.50 1 d PGD C -1
C42 C 0.2320(6) 0.0951(19) 0.4990(6) 0.117(7) Uiso 0.50 1 d PGD C -1
H42 H 0.2267 -0.0304 0.5064 0.140 Uiso 0.50 1 calc PR C -1
C43 C 0.2000(4) 0.189(3) 0.4611(5) 0.118(7) Uiso 0.50 1 d PG C -1
H43 H 0.1728 0.1271 0.4425 0.142 Uiso 0.50 1 calc PR C -1
C44 C 0.2078(5) 0.372(3) 0.4503(4) 0.138(8) Uiso 0.50 1 d PG C -1
H44 H 0.1859 0.4364 0.4244 0.166 Uiso 0.50 1 calc PR C -1
C45 C 0.2476(6) 0.4625(18) 0.4775(6) 0.117(7) Uiso 0.50 1 d PG C -1
H45 H 0.2530 0.5881 0.4701 0.140 Uiso 0.50 1 calc PR C -1
C46 C 0.2797(4) 0.369(2) 0.5154(5) 0.106(6) Uiso 0.50 1 d PGD C -1
H46 H 0.3069 0.4306 0.5340 0.127 Uiso 0.50 1 calc PR C -1
C47 C 0.3095(9) 0.095(5) 0.5677(9) 0.217(15) Uiso 0.50 1 d PD C -1
H47A H 0.3186 0.1798 0.5947 0.325 Uiso 0.50 1 calc PR C -1
H47B H 0.3349 0.0713 0.5597 0.325 Uiso 0.50 1 calc PR C -1
H47C H 0.2993 -0.0259 0.5753 0.325 Uiso 0.50 1 calc PR C -1

loop_
_atom_site_aniso_label
_atom_site_aniso_U_11
_atom_site_aniso_U_22
_atom_site_aniso_U_33
_atom_site_aniso_U_23
_atom_site_aniso_U_13
_atom_site_aniso_U_12
Al 0.0506(11) 0.0363(10) 0.0463(10) 0.0028(8) 0.0095(8) 0.0002(8)
O1 0.066(3) 0.034(2) 0.043(2) 0.0035(17) 0.0094(19) 0.0040(19)
N1 0.049(3) 0.030(2) 0.045(2) -0.003(2) 0.015(2) 0.003(2)
C1 0.066(4) 0.059(4) 0.058(4) 0.010(3) 0.014(3) -0.007(3)
O2 0.051(3) 0.036(2) 0.075(3) -0.002(2) -0.006(2) 0.0009(19)
N2 0.053(3) 0.030(2) 0.051(3) -0.001(2) 0.020(2) 0.004(2)
C2 0.053(3) 0.036(3) 0.050(3) -0.004(3) 0.014(3) -0.007(3)
C3 0.074(4) 0.038(3) 0.054(4) 0.002(3) 0.023(3) 0.005(3)
C4 0.087(5) 0.041(3) 0.052(4) -0.005(3) 0.024(3) 0.002(3)
C5 0.081(5) 0.046(4) 0.049(4) -0.006(3) 0.015(3) -0.002(3)
C6 0.064(4) 0.053(4) 0.045(3) 0.001(3) 0.011(3) 0.004(3)
C7 0.053(3) 0.036(3) 0.047(3) -0.002(3) 0.015(3) 0.006(3)
C8 0.14(2) 0.086(17) 0.047(10) 0.029(10) 0.047(12) 0.030(15)
C9 0.065(10) 0.091(17) 0.019(5) 0.026(7) -0.001(6) -0.001(9)
C10 0.071(10) 0.072(10) 0.060(8) 0.026(8) -0.014(7) -0.014(8)
C11 0.104(15) 0.134(17) 0.071(10) -0.021(11) 0.021(11) 0.015(13)
C8A 0.113(19) 0.034(14) 0.025(12) -0.009(11) 0.023(12) -0.028(12)
C9A 0.16(4) 0.026(14) 0.22(4) 0.012(18) 0.06(3) 0.043(17)
C10A 0.13(3) 0.15(3) 0.09(2) 0.00(2) -0.04(2) -0.09(3)
C11A 0.17(3) 0.11(2) 0.042(11) 0.028(13) 0.033(16) 0.10(2)
C12 0.059(4) 0.046(4) 0.049(3) 0.005(3) 0.011(3) 0.009(3)
C13 0.065(4) 0.046(3) 0.051(3) -0.003(3) 0.018(3) 0.016(3)
C14 0.065(4) 0.045(3) 0.052(3) -0.012(3) 0.020(3) 0.000(3)
C15 0.063(4) 0.039(3) 0.045(3) 0.000(3) 0.015(3) 0.004(3)
C16 0.067(4) 0.035(3) 0.061(4) -0.005(3) 0.026(3) -0.004(3)
C17 0.049(3) 0.044(3) 0.053(3) -0.002(3) 0.017(3) -0.005(3)
C18 0.053(3) 0.045(3) 0.039(3) -0.005(3) 0.006(3) -0.003(3)
C19 0.061(4) 0.040(3) 0.044(3) 0.003(3) 0.010(3) 0.004(3)
C20 0.059(4) 0.052(4) 0.040(3) -0.007(3) 0.013(3) -0.009(3)
C21 0.055(4) 0.054(4) 0.048(3) -0.007(3) 0.018(3) -0.005(3)
C22 0.052(4) 0.059(4) 0.067(4) -0.006(4) 0.011(3) 0.010(3)
C23 0.059(4) 0.043(4) 0.077(4) -0.011(3) 0.009(3) 0.003(3)
C24 0.057(4) 0.037(3) 0.059(4) 0.002(3) 0.005(3) -0.002(3)
C25 0.048(4) 0.075(5) 0.051(4) -0.010(3) 0.015(3) -0.008(3)
C26 0.080(5) 0.110(7) 0.094(6) 0.009(5) 0.015(4) -0.041(5)
C27 0.057(4) 0.087(5) 0.055(4) -0.002(4) 0.008(3) 0.003(4)
C28 0.059(5) 0.162(9) 0.106(6) -0.063(6) 0.035(5) -0.021(5)
C29 0.073(10) 0.088(12) 0.076(10) 0.018(9) 0.023(8) -0.008(9)
C30 0.135(8) 0.087(7) 0.107(7) 0.035(6) 0.073(7) 0.057(6)
C31 0.150(9) 0.078(6) 0.138(9) 0.043(7) 0.094(8) 0.055(7)
C32 0.166(10) 0.087(7) 0.114(8) 0.046(7) 0.094(8) 0.059(7)

loop_
_atom_type_symbol
_atom_type_description
_atom_type_scat_dispersion_real
_atom_type_scat_dispersion_imag
_atom_type_scat_source
C C 0.0033 0.0016 'International Tables Vol C Tables 4.2.6.8 and 6.1.1.4'
H H 0.0000 0.0000 'International Tables Vol C Tables 4.2.6.8 and 6.1.1.4'
O O 0.0106 0.0060 'International Tables Vol C Tables 4.2.6.8 and 6.1.1.4'
N N 0.0061 0.0033 'International Tables Vol C Tables 4.2.6.8 and 6.1.1.4'
Al Al 0.0645 0.0514 'International Tables Vol C Tables 4.2.6.8 and 6.1.1.4'

loop_
_geom_angle_atom_site_label_1
_geom_angle_atom_site_label_2
_geom_angle_atom_site_label_3
_geom_angle
_geom_angle_site_symmetry_1
_geom_angle_site_symmetry_3
O1 Al O2 90.2(2) . .
O1 Al C1 111.8(3) . .
O2 Al C1 107.4(3) . .
O1 Al N2 143.4(2) . .
O2 Al N2 88.88(18) . .
C1 Al N2 103.3(2) . .
O1 Al N1 88.23(17) . .
O2 Al N1 148.9(2) . .
C1 Al N1 102.0(2) . .
N2 Al N1 74.48(17) . .
C2 O1 Al 135.6(4) . .
C13 N1 C15 110.6(5) . .
C13 N1 C12 109.7(4) . .
C15 N1 C12 108.6(4) . .
C13 N1 Al 106.8(3) . .
C15 N1 Al 111.6(3) . .
C12 N1 Al 109.5(3) . .
Al C1 H1A 109.5 . .
Al C1 H1B 109.5 . .
H1A C1 H1B 109.5 . .
Al C1 H1C 109.5 . .
H1A C1 H1C 109.5 . .
H1B C1 H1C 109.5 . .
C24 O2 Al 133.7(4) . .
C14 N2 C18 109.0(4) . .
C14 N2 C17 110.8(4) . .
C18 N2 C17 109.7(4) . .
C14 N2 Al 106.9(3) . .
C18 N2 Al 110.2(3) . .
C17 N2 Al 110.2(3) . .
O1 C2 C3 120.9(5) . .
O1 C2 C7 121.1(5) . .
C3 C2 C7 118.0(5) . .
C2 C3 C4 121.2(6) . .
C2 C3 H3 119.4 . .
C4 C3 H3 119.4 . .
C5 C4 C3 121.9(6) . .
C5 C4 H4 119.1 . .
C3 C4 H4 119.1 . .
C6 C5 C4 116.4(6) . .
C6 C5 C8 118.7(9) . .
C4 C5 C8 124.3(9) . .
C6 C5 C8A 123.3(10) . .
C4 C5 C8A 119.8(10) . .
C8 C5 C8A 14.7(14) . .
C5 C6 C7 123.6(6) . .
C5 C6 H6 118.2 . .
C7 C6 H6 118.2 . .
C6 C7 C2 118.9(5) . .
C6 C7 C12 121.4(5) . .
C2 C7 C12 119.7(5) . .
C5 C8 C11 115.0(16) . .
C5 C8 C10 118.2(16) . .
C11 C8 C10 106.0(17) . .
C5 C8 C9 108.5(14) . .
C11 C8 C9 107(2) . .
C10 C8 C9 101.0(16) . .
C10A C8A C9A 128(3) . .
C10A C8A C11A 104(2) . .
C9A C8A C11A 104(3) . .
C10A C8A C5 97.0(19) . .
C9A C8A C5 114(2) . .
C11A C8A C5 109(2) . .
C8A C9A H9A1 109.5 . .
C8A C9A H9A2 109.5 . .
H9A1 C9A H9A2 109.5 . .
C8A C9A H9A3 109.5 . .
H9A1 C9A H9A3 109.5 . .
H9A2 C9A H9A3 109.5 . .
C8A C10A H10D 109.5 . .
C8A C10A H10E 109.5 . .
H10D C10A H10E 109.5 . .
C8A C10A H10F 109.5 . .
H10D C10A H10F 109.5 . .
H10E C10A H10F 109.5 . .
C8A C11A H11D 109.5 . .
C8A C11A H11E 109.5 . .
H11D C11A H11E 109.5 . .
C8A C11A H11F 109.5 . .
H11D C11A H11F 109.5 . .
H11E C11A H11F 109.5 . .
N1 C12 C7 112.3(5) . .
N1 C12 H12A 109.1 . .
C7 C12 H12A 109.1 . .
N1 C12 H12B 109.1 . .
C7 C12 H12B 109.1 . .
H12A C12 H12B 107.9 . .
N1 C13 C14 109.3(4) . .
N1 C13 H13A 109.8 . .
C14 C13 H13A 109.8 . .
N1 C13 H13B 109.8 . .
C14 C13 H13B 109.8 . .
H13A C13 H13B 108.3 . .
N2 C14 C13 109.6(4) . .
N2 C14 H14A 109.7 . .
C13 C14 H14A 109.7 . .
N2 C14 H14B 109.7 . .
C13 C14 H14B 109.7 . .
H14A C14 H14B 108.2 . .
N1 C15 C16 112.9(4) . .
N1 C15 H15A 109.0 . .
C16 C15 H15A 109.0 . .
N1 C15 H15B 109.0 . .
C16 C15 H15B 109.0 . .
H15A C15 H15B 107.8 . .
C15 C16 C17 112.1(5) . .
C15 C16 H16A 109.2 . .
C17 C16 H16A 109.2 . .
C15 C16 H16B 109.2 . .
C17 C16 H16B 109.2 . .
H16A C16 H16B 107.9 . .
N2 C17 C16 112.8(5) . .
N2 C17 H17A 109.0 . .
C16 C17 H17A 109.0 . .
N2 C17 H17B 109.0 . .
C16 C17 H17B 109.0 . .
H17A C17 H17B 107.8 . .
N2 C18 C19 110.1(4) . .
N2 C18 H18A 109.6 . .
C19 C18 H18A 109.6 . .
N2 C18 H18B 109.6 . .
C19 C18 H18B 109.6 . .
H18A C18 H18B 108.2 . .
C24 C19 C20 118.8(6) . .
C24 C19 C18 118.6(5) . .
C20 C19 C18 122.4(5) . .
C21 C20 C19 123.5(6) . .
C21 C20 H20 118.3 . .
C19 C20 H20 118.3 . .
C20 C21 C22 117.1(6) . .
C20 C21 C25 121.2(6) . .
C22 C21 C25 121.7(6) . .
C23 C22 C21 120.9(6) . .
C23 C22 H22 119.6 . .
C21 C22 H22 119.6 . .
C24 C23 C22 121.7(6) . .
C24 C23 H23 119.2 . .
C22 C23 H23 119.2 . .
O2 C24 C23 120.7(6) . .
O2 C24 C19 121.2(6) . .
C23 C24 C19 118.1(6) . .
C27 C25 C28 108.7(6) . .
C27 C25 C21 109.7(5) . .
C28 C25 C21 112.8(5) . .
C27 C25 C26 108.7(6) . .
C28 C25 C26 107.6(7) . .
C21 C25 C26 109.2(6) . .
C25 C26 H26A 109.5 . .
C25 C26 H26B 109.5 . .
H26A C26 H26B 109.5 . .
C25 C26 H26C 109.5 . .
H26A C26 H26C 109.5 . .
H26B C26 H26C 109.5 . .
C25 C27 H27A 109.5 . .
C25 C27 H27B 109.5 . .
H27A C27 H27B 109.5 . .
C25 C27 H27C 109.5 . .
H27A C27 H27C 109.5 . .
H27B C27 H27C 109.5 . .
C25 C28 H28A 109.5 . .
C25 C28 H28B 109.5 . .
H28A C28 H28B 109.5 . .
C25 C28 H28C 109.5 . .
H28A C28 H28C 109.5 . .
H28B C28 H28C 109.5 . .
C30 C29 H29A 109.5 . .
C30 C29 H29B 109.5 . .
H29A C29 H29B 109.5 . .
C30 C29 H29C 109.5 . .
H29A C29 H29C 109.5 . .
H29B C29 H29C 109.5 . .
C31 C30 C32 122.9(10) . 5_546
C31 C30 C29 118.7(12) . .
C32 C30 C29 117.8(11) 5_546 .
C32 C31 C30 117.7(10) . .
C32 C31 H31 121.2 . .
C30 C31 H31 121.2 . .
C31 C32 C30 119.4(9) . 5_546
C31 C32 H32 120.3 . .
C30 C32 H32 120.3 5_546 .
C42 C41 C46 120.0 . .
C42 C41 C47 124.3(18) . .
C46 C41 C47 115.6(18) . .
C43 C42 C41 120.0 . .
C43 C42 H42 120.0 . .
C41 C42 H42 120.0 . .
C44 C43 C42 120.0 . .
C44 C43 H43 120.0 . .
C42 C43 H43 120.0 . .
C45 C44 C43 120.0 . .
C45 C44 H44 120.0 . .
C43 C44 H44 120.0 . .
C44 C45 C46 120.0 . .
C44 C45 H45 120.0 . .
C46 C45 H45 120.0 . .
C45 C46 C41 120.0 . .
C45 C46 H46 120.0 . .
C41 C46 H46 120.0 . .

loop_
_geom_bond_atom_site_label_1
_geom_bond_atom_site_label_2
_geom_bond_distance
_geom_bond_site_symmetry_2
Al O1 1.786(4) .
Al O2 1.796(4) .
Al C1 1.966(7) .
Al N2 2.101(5) .
Al N1 2.109(5) .
O1 C2 1.354(6) .
N1 C13 1.482(7) .
N1 C15 1.490(7) .
N1 C12 1.492(7) .
C1 H1A 0.9800 .
C1 H1B 0.9800 .
C1 H1C 0.9800 .
O2 C24 1.358(7) .
N2 C14 1.489(7) .
N2 C18 1.496(7) .
N2 C17 1.499(7) .
C2 C3 1.384(8) .
C2 C7 1.412(8) .
C3 C4 1.389(8) .
C3 H3 0.9500 .
C4 C5 1.386(9) .
C4 H4 0.9500 .
C5 C6 1.377(9) .
C5 C8 1.49(3) .
C5 C8A 1.62(3) .
C6 C7 1.391(8) .
C6 H6 0.9500 .
C7 C12 1.495(8) .
C8 C11 1.531(17) .
C8 C10 1.545(18) .
C8 C9 1.552(16) .
C9 H9A 0.9800 .
C9 H9B 0.9800 .
C9 H9C 0.9800 .
C10 H10A 0.9800 .
C10 H10B 0.9800 .
C10 H10C 0.9800 .
C11 H11A 0.9800 .
C11 H11B 0.9800 .
C11 H11C 0.9800 .
C8A C10A 1.549(18) .
C8A C9A 1.553(19) .
C8A C11A 1.553(19) .
C9A H9A1 0.9800 .
C9A H9A2 0.9800 .
C9A H9A3 0.9800 .
C10A H10D 0.9800 .
C10A H10E 0.9800 .
C10A H10F 0.9800 .
C11A H11D 0.9800 .
C11A H11E 0.9800 .
C11A H11F 0.9800 .
C12 H12A 0.9900 .
C12 H12B 0.9900 .
C13 C14 1.559(8) .
C13 H13A 0.9900 .
C13 H13B 0.9900 .
C14 H14A 0.9900 .
C14 H14B 0.9900 .
C15 C16 1.523(8) .
C15 H15A 0.9900 .
C15 H15B 0.9900 .
C16 C17 1.525(8) .
C16 H16A 0.9900 .
C16 H16B 0.9900 .
C17 H17A 0.9900 .
C17 H17B 0.9900 .
C18 C19 1.521(8) .
C18 H18A 0.9900 .
C18 H18B 0.9900 .
C19 C24 1.395(8) .
C19 C20 1.403(8) .
C20 C21 1.359(8) .
C20 H20 0.9500 .
C21 C22 1.391(9) .
C21 C25 1.535(8) .
C22 C23 1.389(9) .
C22 H22 0.9500 .
C23 C24 1.381(9) .
C23 H23 0.9500 .
C25 C27 1.503(9) .
C25 C28 1.507(10) .
C25 C26 1.540(11) .
C26 H26A 0.9800 .
C26 H26B 0.9800 .
C26 H26C 0.9800 .
C27 H27A 0.9800 .
C27 H27B 0.9800 .
C27 H27C 0.9800 .
C28 H28A 0.9800 .
C28 H28B 0.9800 .
C28 H28C 0.9800 .
C29 C30 1.466(9) .
C29 H29A 0.9800 .
C29 H29B 0.9800 .
C29 H29C 0.9800 .
C30 C31 1.371(12) .
C30 C32 1.396(13) 5_546
C31 C32 1.341(14) .
C31 H31 0.9500 .
C32 C30 1.396(13) 5_546
C32 H32 0.9500 .
C41 C42 1.3900 .
C41 C46 1.3900 .
C41 C47 1.522(10) .
C42 C43 1.3900 .
C42 H42 0.9500 .
C43 C44 1.3900 .
C43 H43 0.9500 .
C44 C45 1.3900 .
C44 H44 0.9500 .
C45 C46 1.3900 .
C45 H45 0.9500 .
C46 H46 0.9500 .
C47 H47A 0.9800 .
C47 H47B 0.9800 .
C47 H47C 0.9800 .
